data_2202662
loop_
_publ_author_name
'Li, Xiao-Fang'
'Feng, Ya-Qing'
Yao,Guang-Yuan
'You, Xu-Dong'

_publ_section_title
3,10-Bis(2,6-dichlorophenyl)-4,11-diphenyl-1,8-dioxa-2,9-diazadispiro[4.1.4.4]pentadeca-2,9-dien-6-one
_journal_issue 11
_journal_name_full 'Acta Crystallographica Section E'
_journal_page_first o1852
_journal_page_last o1853
_journal_paper_doi 10.1107/S1600536803024632
_journal_volume 59
_journal_year 2003
_chemical_formula_iupac 'C35 H26 Cl4 N2 O3'
_chemical_formula_moiety 'C35 H26 Cl4 N2 O3'
_chemical_formula_sum 'C35 H26 Cl4 N2 O3'
_chemical_formula_weight 664.38
_chemical_melting_point 517
_chemical_name_systematic
;
3,10-Bis(2,6-dichlorophenyl)-4,11-diphenyl-1,8-dioxa-2,9-
diazadispiro[4.1.4.4]pentadeca-2,9-dien-6-one
;
_space_group_IT_number 2
_symmetry_cell_setting triclinic
_symmetry_space_group_name_Hall '-P 1'
_symmetry_space_group_name_H-M 'P -1'
_cell_angle_alpha 79.674(5)
_cell_angle_beta 86.207(5)
_cell_angle_gamma 72.793(4)
_cell_formula_units_Z 2
_cell_length_a 9.095(3)
_cell_length_b 13.010(4)
_cell_length_c 14.078(4)
_cell_measurement_reflns_used 954
_cell_measurement_temperature 293(2)
_cell_measurement_theta_max 26.09
_cell_measurement_theta_min 3.47
_cell_volume 1565.3(8)
_computing_cell_refinement SMART
_computing_data_collection 'SMART (Bruker, 1997)'
_computing_data_reduction 'SAINT (Bruker, 1997)'
_computing_molecular_graphics 'SHELXTL (Bruker, 1997)'
_computing_publication_material SHELXTL
_computing_structure_refinement 'SHELXL-97 (Sheldrick, 1997)'
_computing_structure_solution 'SHELXS-97 (Sheldrick, 1997)'
_diffrn_ambient_temperature 293(2)
_diffrn_measured_fraction_theta_full 0.994
_diffrn_measured_fraction_theta_max 0.986
_diffrn_measurement_device_type 'Bruker SMART CCD area-detector'
_diffrn_measurement_method '\f and \w'
_diffrn_radiation_monochromator graphite
_diffrn_radiation_source 'fine-focus sealed tube'
_diffrn_radiation_type MoK\a
_diffrn_radiation_wavelength 0.71073
_diffrn_reflns_av_R_equivalents 0.0214
_diffrn_reflns_av_sigmaI/netI 0.0535
_diffrn_reflns_limit_h_max 10
_diffrn_reflns_limit_h_min -11
_diffrn_reflns_limit_k_max 16
_diffrn_reflns_limit_k_min -16
_diffrn_reflns_limit_l_max 8
_diffrn_reflns_limit_l_min -17
_diffrn_reflns_number 9083
_diffrn_reflns_theta_full 26.42
_diffrn_reflns_theta_max 26.42
_diffrn_reflns_theta_min 1.66
_diffrn_standards_decay_% 0
_diffrn_standards_interval_count 0
_diffrn_standards_interval_time 0
_diffrn_standards_number 0
_exptl_absorpt_coefficient_mu 0.417
_exptl_absorpt_correction_T_max 0.960
_exptl_absorpt_correction_T_min 0.834
_exptl_absorpt_correction_type multi-scan
_exptl_absorpt_process_details '(SADABS; Bruker, 1997)'
_exptl_crystal_colour colorless
_exptl_crystal_density_diffrn 1.410
_exptl_crystal_density_method 'not measured'
_exptl_crystal_description block
_exptl_crystal_F_000 684
_exptl_crystal_size_max 0.28
_exptl_crystal_size_mid 0.22
_exptl_crystal_size_min 0.10
_refine_diff_density_max 0.403
_refine_diff_density_min -0.403
_refine_ls_extinction_method none
_refine_ls_goodness_of_fit_ref 1.061
_refine_ls_hydrogen_treatment constr
_refine_ls_matrix_type full
_refine_ls_number_parameters 397
_refine_ls_number_reflns 6351
_refine_ls_number_restraints 0
_refine_ls_restrained_S_all 1.061
_refine_ls_R_factor_all 0.0970
_refine_ls_R_factor_gt 0.0480
_refine_ls_shift/su_max 0.001
_refine_ls_shift/su_mean 0.000
_refine_ls_structure_factor_coef Fsqd
_refine_ls_weighting_details 'calc w = 1/[\s^2^(Fo^2^)+(0.084P)^2^] where P = (Fo^2^+2Fc^2^)/3'
_refine_ls_weighting_scheme calc
_refine_ls_wR_factor_ref 0.1354
_reflns_number_gt 3949
_reflns_number_total 6351
_reflns_threshold_expression I>2\s(I)
_cod_data_source_file hg6003.cif
_cod_data_source_block I
_cod_depositor_comments
;
The following automatic conversions were performed:
'_symmetry_cell_setting' value 'Triclinic' changed to 'triclinic'
according to '/home/saulius/struct/CIF-dictionaries/cif_core.dic'
dictionary named 'cif_core.dic' version 2.4.1 from 2010-06-29.

Automatic conversion script
Id: cif_fix_enum 1527 2010-12-29 10:47:43Z saulius 

The following automatic conversions were performed:

'_symmetry_cell_setting' value 'Triclinic' changed to 'triclinic'
according to /home/saulius/struct/CIF-dictionaries/cif_core.dic
dictionary named 'cif_core.dic' version 2.4.1 from 2010-06-29.

Automatic conversion script
Id: cif_fix_values 1715 2011-07-08 13:25:40Z adriana 
;
_cod_database_code 2202662
_cod_database_fobs_code 2202662

loop_
_symmetry_equiv_pos_as_xyz
'x, y, z'
'-x, -y, -z'

loop_
_atom_site_label
_atom_site_fract_x
_atom_site_fract_y
_atom_site_fract_z
_atom_site_U_iso_or_equiv
_atom_site_adp_type
_atom_site_calc_flag
_atom_site_refinement_flags
_atom_site_occupancy
_atom_site_disorder_assembly
_atom_site_disorder_group
_atom_site_type_symbol
Cl1 0.42632(10) 0.59153(6) 0.13737(6) 0.0607(2) Uani d . 1 . . Cl
Cl2 0.64533(10) 0.14932(6) 0.15517(7) 0.0632(3) Uani d . 1 . . Cl
Cl3 0.17323(12) 0.84830(7) 0.10099(8) 0.0810(3) Uani d . 1 . . Cl
Cl4 -0.11427(15) 0.88297(7) 0.45068(6) 0.0849(4) Uani d . 1 . . Cl
N1 0.3125(3) 0.31528(17) 0.15098(16) 0.0417(6) Uani d . 1 . . N
N2 0.0929(3) 0.68577(17) 0.36639(17) 0.0441(6) Uani d . 1 . . N
O1 0.0394(2) 0.51545(15) 0.13853(13) 0.0449(5) Uani d . 1 . . O
O2 0.1793(2) 0.31318(14) 0.20849(14) 0.0430(5) Uani d . 1 . . O
O3 0.0686(2) 0.58362(13) 0.36510(12) 0.0416(5) Uani d . 1 . . O
C1 0.0587(3) 0.4997(2) 0.22420(19) 0.0325(6) Uani d . 1 . . C
C2 0.1601(3) 0.3887(2) 0.27619(19) 0.0367(6) Uani d . 1 . . C
C3 0.0841(3) 0.3445(2) 0.3675(2) 0.0427(7) Uani d . 1 . . C
H3A 0.1054 0.3765 0.4203 0.051 Uiso calc R 1 . . H
H3B 0.1317 0.2663 0.3827 0.051 Uiso calc R 1 . . H
C4 -0.0897(3) 0.3656(2) 0.3627(2) 0.0458(7) Uani d . 1 . . C
H4A -0.1191 0.3079 0.4061 0.055 Uiso calc R 1 . . H
H4B -0.1160 0.3628 0.2977 0.055 Uiso calc R 1 . . H
C5 -0.1818(3) 0.4757(2) 0.3895(2) 0.0461(7) Uani d . 1 . . C
H5A -0.2878 0.4750 0.4014 0.055 Uiso calc R 1 . . H
H5B -0.1423 0.4825 0.4497 0.055 Uiso calc R 1 . . H
C6 -0.1812(3) 0.5769(2) 0.3161(2) 0.0421(7) Uani d . 1 . . C
H6A -0.2377 0.6405 0.3439 0.051 Uiso calc R 1 . . H
H6B -0.2374 0.5765 0.2600 0.051 Uiso calc R 1 . . H
C7 -0.0241(3) 0.59084(19) 0.28147(18) 0.0326(6) Uani d . 1 . . C
C8 0.3254(3) 0.3963(2) 0.28570(19) 0.0359(6) Uani d . 1 . . C
H8 0.3225 0.4722 0.2854 0.043 Uiso calc R 1 . . H
C9 0.3921(3) 0.36186(19) 0.19081(18) 0.0361(6) Uani d . 1 . . C
C10 0.5422(3) 0.3712(2) 0.14744(19) 0.0378(6) Uani d . 1 . . C
C11 0.5705(3) 0.4728(2) 0.12245(19) 0.0425(7) Uani d . 1 . . C
C12 0.7092(4) 0.4845(3) 0.0827(2) 0.0507(8) Uani d . 1 . . C
H12 0.7233 0.5534 0.0657 0.061 Uiso calc R 1 . . H
C13 0.8255(4) 0.3931(3) 0.0688(2) 0.0558(8) Uani d . 1 . . C
H13 0.9199 0.3999 0.0437 0.067 Uiso calc R 1 . . H
C14 0.8031(4) 0.2917(3) 0.0916(2) 0.0518(8) Uani d . 1 . . C
H14 0.8820 0.2302 0.0813 0.062 Uiso calc R 1 . . H
C15 0.6635(3) 0.2806(2) 0.1299(2) 0.0434(7) Uani d . 1 . . C
C16 0.4175(3) 0.3229(2) 0.3711(2) 0.0441(7) Uani d . 1 . . C
C17 0.4635(4) 0.2099(3) 0.3781(3) 0.0656(9) Uani d . 1 . . C
H17 0.4364 0.1775 0.3308 0.079 Uiso calc R 1 . . H
C18 0.5507(5) 0.1458(4) 0.4567(3) 0.0913(14) Uani d . 1 . . C
H18 0.5837 0.0703 0.4613 0.110 Uiso calc R 1 . . H
C19 0.5884(5) 0.1939(5) 0.5276(3) 0.0986(16) Uani d . 1 . . C
H19 0.6454 0.1507 0.5803 0.118 Uiso calc R 1 . . H
C20 0.5427(5) 0.3032(4) 0.5207(3) 0.0896(13) Uani d . 1 . . C
H20 0.5697 0.3349 0.5685 0.107 Uiso calc R 1 . . H
C21 0.4563(4) 0.3691(3) 0.4437(2) 0.0598(9) Uani d . 1 . . C
H21 0.4241 0.4444 0.4405 0.072 Uiso calc R 1 . . H
C22 -0.0316(3) 0.70456(19) 0.22034(19) 0.0354(6) Uani d . 1 . . C
H22 0.0412 0.6927 0.1661 0.042 Uiso calc R 1 . . H
C23 0.0366(3) 0.7520(2) 0.2906(2) 0.0383(6) Uani d . 1 . . C
C24 0.0399(3) 0.8676(2) 0.2784(2) 0.0446(7) Uani d . 1 . . C
C25 0.1017(4) 0.9181(2) 0.1963(2) 0.0534(8) Uani d . 1 . . C
C26 0.1108(4) 1.0239(3) 0.1866(3) 0.0710(11) Uani d . 1 . . C
H26 0.1555 1.0545 0.1317 0.085 Uiso calc R 1 . . H
C27 0.0526(5) 1.0833(3) 0.2594(3) 0.0814(13) Uani d . 1 . . C
H27 0.0591 1.1542 0.2538 0.098 Uiso calc R 1 . . H
C28 -0.0143(5) 1.0392(3) 0.3398(3) 0.0747(12) Uani d . 1 . . C
H28 -0.0555 1.0802 0.3881 0.090 Uiso calc R 1 . . H
C29 -0.0200(4) 0.9327(2) 0.3486(2) 0.0596(9) Uani d . 1 . . C
C30 -0.1860(3) 0.7744(2) 0.17947(19) 0.0384(6) Uani d . 1 . . C
C31 -0.2190(4) 0.7715(2) 0.0853(2) 0.0496(7) Uani d . 1 . . C
H31 -0.1457 0.7282 0.0486 0.060 Uiso calc R 1 . . H
C32 -0.3594(5) 0.8320(3) 0.0455(3) 0.0666(10) Uani d . 1 . . C
H32 -0.3807 0.8288 -0.0175 0.080 Uiso calc R 1 . . H
C33 -0.4668(4) 0.8964(3) 0.0985(3) 0.0688(10) Uani d . 1 . . C
H33 -0.5611 0.9374 0.0715 0.083 Uiso calc R 1 . . H
C34 -0.4366(4) 0.9010(3) 0.1915(3) 0.0652(10) Uani d . 1 . . C
H34 -0.5101 0.9454 0.2273 0.078 Uiso calc R 1 . . H
C35 -0.2958(4) 0.8394(2) 0.2326(2) 0.0511(8) Uani d . 1 . . C
H35 -0.2760 0.8421 0.2959 0.061 Uiso calc R 1 . . H

loop_
_atom_site_aniso_label
_atom_site_aniso_U_11
_atom_site_aniso_U_22
_atom_site_aniso_U_33
_atom_site_aniso_U_12
_atom_site_aniso_U_13
_atom_site_aniso_U_23
Cl1 0.0640(6) 0.0354(4) 0.0789(6) -0.0141(4) 0.0066(4) -0.0029(4)
Cl2 0.0600(5) 0.0403(4) 0.0864(6) -0.0084(4) 0.0064(4) -0.0165(4)
Cl3 0.0831(7) 0.0607(5) 0.1042(8) -0.0350(5) 0.0403(6) -0.0177(5)
Cl4 0.1464(11) 0.0516(5) 0.0501(5) -0.0150(6) -0.0037(6) -0.0136(4)
N1 0.0411(14) 0.0362(12) 0.0497(14) -0.0124(11) 0.0050(11) -0.0121(10)
N2 0.0501(15) 0.0310(12) 0.0530(15) -0.0119(11) -0.0136(12) -0.0066(11)
O1 0.0545(13) 0.0411(11) 0.0393(11) -0.0132(9) -0.0025(9) -0.0078(8)
O2 0.0421(12) 0.0355(10) 0.0582(12) -0.0178(9) 0.0056(9) -0.0163(9)
O3 0.0551(13) 0.0299(9) 0.0410(11) -0.0136(9) -0.0145(9) -0.0018(8)
C1 0.0310(14) 0.0326(13) 0.0381(16) -0.0162(11) 0.0008(11) -0.0058(11)
C2 0.0396(16) 0.0286(13) 0.0442(16) -0.0133(11) 0.0024(12) -0.0069(11)
C3 0.0454(17) 0.0323(14) 0.0486(17) -0.0131(12) 0.0035(13) -0.0008(12)
C4 0.0449(18) 0.0410(15) 0.0537(18) -0.0213(13) 0.0058(14) -0.0006(13)
C5 0.0408(17) 0.0450(16) 0.0515(18) -0.0163(13) 0.0108(14) -0.0033(13)
C6 0.0389(16) 0.0390(15) 0.0474(17) -0.0103(13) 0.0037(13) -0.0076(12)
C7 0.0359(15) 0.0269(12) 0.0361(14) -0.0119(11) -0.0035(11) -0.0026(10)
C8 0.0357(15) 0.0284(12) 0.0447(16) -0.0104(11) -0.0006(12) -0.0068(11)
C9 0.0385(16) 0.0275(13) 0.0407(15) -0.0092(12) 0.0017(12) -0.0030(11)
C10 0.0391(16) 0.0379(14) 0.0377(15) -0.0131(12) -0.0030(12) -0.0054(11)
C11 0.0482(18) 0.0421(15) 0.0389(15) -0.0161(13) -0.0019(13) -0.0059(12)
C12 0.058(2) 0.062(2) 0.0430(17) -0.0348(17) 0.0033(15) -0.0064(14)
C13 0.046(2) 0.077(2) 0.0511(19) -0.0276(18) 0.0089(15) -0.0170(17)
C14 0.0420(18) 0.061(2) 0.0491(18) -0.0073(15) 0.0038(14) -0.0148(15)
C15 0.0422(17) 0.0447(16) 0.0434(16) -0.0112(13) -0.0025(13) -0.0092(13)
C16 0.0327(16) 0.0519(17) 0.0447(17) -0.0114(13) 0.0026(12) -0.0023(13)
C17 0.072(2) 0.0482(19) 0.064(2) -0.0029(17) -0.0062(18) 0.0010(16)
C18 0.078(3) 0.070(3) 0.092(3) 0.011(2) -0.005(3) 0.021(2)
C19 0.069(3) 0.128(4) 0.072(3) -0.013(3) -0.019(2) 0.031(3)
C20 0.077(3) 0.129(4) 0.065(3) -0.038(3) -0.023(2) 0.001(3)
C21 0.053(2) 0.076(2) 0.053(2) -0.0232(18) -0.0057(16) -0.0092(17)
C22 0.0389(15) 0.0278(12) 0.0404(15) -0.0113(11) -0.0040(12) -0.0041(11)
C23 0.0367(16) 0.0309(13) 0.0494(17) -0.0113(12) -0.0089(13) -0.0065(12)
C24 0.0475(18) 0.0304(14) 0.0589(19) -0.0139(13) -0.0223(14) -0.0031(13)
C25 0.0440(18) 0.0394(16) 0.080(2) -0.0171(14) -0.0062(16) -0.0080(15)
C26 0.062(2) 0.0403(17) 0.112(3) -0.0232(17) -0.008(2) 0.002(2)
C27 0.097(3) 0.0369(18) 0.119(4) -0.029(2) -0.035(3) -0.007(2)
C28 0.111(3) 0.0376(18) 0.080(3) -0.017(2) -0.035(2) -0.0178(18)
C29 0.084(3) 0.0385(16) 0.057(2) -0.0146(16) -0.0298(18) -0.0060(14)
C30 0.0394(16) 0.0287(13) 0.0480(16) -0.0129(12) -0.0100(13) 0.0002(12)
C31 0.057(2) 0.0401(16) 0.0516(18) -0.0154(14) -0.0151(15) 0.0011(13)
C32 0.071(3) 0.061(2) 0.066(2) -0.022(2) -0.032(2) 0.0083(18)
C33 0.050(2) 0.060(2) 0.090(3) -0.0176(18) -0.034(2) 0.019(2)
C34 0.043(2) 0.0488(19) 0.093(3) -0.0046(15) 0.0013(19) 0.0002(18)
C35 0.0495(19) 0.0431(16) 0.0570(19) -0.0092(14) -0.0060(15) -0.0044(14)

loop_
_atom_type_symbol
_atom_type_description
_atom_type_scat_dispersion_real
_atom_type_scat_dispersion_imag
_atom_type_scat_source
C C 0.0033 0.0016 'International Tables Vol C Tables 4.2.6.8 and 6.1.1.4'
H H 0.0000 0.0000 'International Tables Vol C Tables 4.2.6.8 and 6.1.1.4'
N N 0.0061 0.0033 'International Tables Vol C Tables 4.2.6.8 and 6.1.1.4'
O O 0.0106 0.0060 'International Tables Vol C Tables 4.2.6.8 and 6.1.1.4'

loop_
_geom_angle_atom_site_label_1
_geom_angle_atom_site_label_2
_geom_angle_atom_site_label_3
_geom_angle
C9 N1 O2 108.8(2)
C23 N2 O3 109.5(2)
N1 O2 C2 108.61(18)
N2 O3 C7 109.92(17)
O1 C1 C7 118.5(2)
O1 C1 C2 120.8(2)
C7 C1 C2 120.7(2)
O2 C2 C3 107.9(2)
O2 C2 C1 105.7(2)
C3 C2 C1 112.8(2)
O2 C2 C8 103.5(2)
C3 C2 C8 116.9(2)
C1 C2 C8 109.1(2)
C2 C3 C4 115.5(2)
C2 C3 H3A 108.4
C4 C3 H3A 108.4
C2 C3 H3B 108.4
C4 C3 H3B 108.4
H3A C3 H3B 107.5
C3 C4 C5 113.2(2)
C3 C4 H4A 108.9
C5 C4 H4A 108.9
C3 C4 H4B 108.9
C5 C4 H4B 108.9
H4A C4 H4B 107.8
C6 C5 C4 116.8(2)
C6 C5 H5A 108.1
C4 C5 H5A 108.1
C6 C5 H5B 108.1
C4 C5 H5B 108.1
H5A C5 H5B 107.3
C5 C6 C7 117.1(2)
C5 C6 H6A 108.0
C7 C6 H6A 108.0
C5 C6 H6B 108.0
C7 C6 H6B 108.0
H6A C6 H6B 107.3
O3 C7 C6 109.5(2)
O3 C7 C1 109.3(2)
C6 C7 C1 109.2(2)
O3 C7 C22 104.33(19)
C6 C7 C22 114.2(2)
C1 C7 C22 110.3(2)
C9 C8 C16 111.6(2)
C9 C8 C2 98.4(2)
C16 C8 C2 116.5(2)
C9 C8 H8 109.9
C16 C8 H8 109.9
C2 C8 H8 109.9
N1 C9 C10 120.2(2)
N1 C9 C8 114.3(2)
C10 C9 C8 125.4(2)
C11 C10 C15 115.9(2)
C11 C10 C9 121.1(2)
C15 C10 C9 122.9(2)
C12 C11 C10 122.7(3)
C12 C11 Cl1 117.2(2)
C10 C11 Cl1 120.1(2)
C13 C12 C11 119.1(3)
C13 C12 H12 120.4
C11 C12 H12 120.4
C12 C13 C14 120.3(3)
C12 C13 H13 119.8
C14 C13 H13 119.8
C13 C14 C15 120.3(3)
C13 C14 H14 119.9
C15 C14 H14 119.9
C14 C15 C10 121.6(3)
C14 C15 Cl2 116.9(2)
C10 C15 Cl2 121.5(2)
C21 C16 C17 119.3(3)
C21 C16 C8 119.5(3)
C17 C16 C8 121.2(3)
C16 C17 C18 119.3(4)
C16 C17 H17 120.4
C18 C17 H17 120.4
C19 C18 C17 120.3(4)
C19 C18 H18 119.8
C17 C18 H18 119.8
C20 C19 C18 120.1(4)
C20 C19 H19 119.9
C18 C19 H19 119.9
C19 C20 C21 121.0(4)
C19 C20 H20 119.5
C21 C20 H20 119.5
C20 C21 C16 120.0(4)
C20 C21 H21 120.0
C16 C21 H21 120.0
C23 C22 C30 115.6(2)
C23 C22 C7 100.0(2)
C30 C22 C7 117.6(2)
C23 C22 H22 107.7
C30 C22 H22 107.7
C7 C22 H22 107.7
N2 C23 C24 119.5(2)
N2 C23 C22 115.2(2)
C24 C23 C22 125.3(2)
C25 C24 C29 115.5(3)
C25 C24 C23 122.6(3)
C29 C24 C23 121.9(3)
C26 C25 C24 122.6(3)
C26 C25 Cl3 117.0(3)
C24 C25 Cl3 120.4(2)
C27 C26 C25 119.1(4)
C27 C26 H26 120.4
C25 C26 H26 120.4
C28 C27 C26 120.7(3)
C28 C27 H27 119.7
C26 C27 H27 119.7
C27 C28 C29 119.2(3)
C27 C28 H28 120.4
C29 C28 H28 120.4
C28 C29 C24 122.8(3)
C28 C29 Cl4 117.0(3)
C24 C29 Cl4 120.1(2)
C35 C30 C31 118.8(3)
C35 C30 C22 122.6(3)
C31 C30 C22 118.6(3)
C32 C31 C30 120.8(3)
C32 C31 H31 119.6
C30 C31 H31 119.6
C33 C32 C31 119.9(3)
C33 C32 H32 120.0
C31 C32 H32 120.0
C32 C33 C34 120.3(3)
C32 C33 H33 119.8
C34 C33 H33 119.8
C33 C34 C35 120.1(3)
C33 C34 H34 120.0
C35 C34 H34 120.0
C30 C35 C34 120.1(3)
C30 C35 H35 120.0
C34 C35 H35 120.0

loop_
_geom_bond_atom_site_label_1
_geom_bond_atom_site_label_2
_geom_bond_site_symmetry_2
_geom_bond_distance
_geom_bond_publ_flag
Cl1 C11 . 1.741(3) ?
Cl2 C15 . 1.735(3) ?
Cl3 C25 . 1.738(3) ?
Cl4 C29 . 1.747(4) ?
N1 C9 . 1.281(3) ?
N1 O2 . 1.417(3) ?
N2 C23 . 1.274(3) ?
N2 O3 . 1.413(3) ?
O1 C1 . 1.202(3) ?
O2 C2 . 1.455(3) ?
O3 C7 . 1.467(3) ?
C1 C7 . 1.535(3) ?
C1 C2 . 1.548(4) ?
C2 C3 . 1.521(4) ?
C2 C8 . 1.552(4) ?
C3 C4 . 1.526(4) ?
C3 H3A . 0.9700 ?
C3 H3B . 0.9700 ?
C4 C5 . 1.529(4) ?
C4 H4A . 0.9700 ?
C4 H4B . 0.9700 ?
C5 C6 . 1.522(4) ?
C5 H5A . 0.9700 ?
C5 H5B . 0.9700 ?
C6 C7 . 1.530(4) ?
C6 H6A . 0.9700 ?
C6 H6B . 0.9700 ?
C7 C22 . 1.558(3) ?
C8 C9 . 1.516(4) ?
C8 C16 . 1.519(4) ?
C8 H8 . 0.9800 ?
C9 C10 . 1.487(4) ?
C10 C11 . 1.400(4) ?
C10 C15 . 1.402(4) ?
C11 C12 . 1.384(4) ?
C12 C13 . 1.372(4) ?
C12 H12 . 0.9300 ?
C13 C14 . 1.373(4) ?
C13 H13 . 0.9300 ?
C14 C15 . 1.383(4) ?
C14 H14 . 0.9300 ?
C16 C21 . 1.387(4) ?
C16 C17 . 1.391(4) ?
C17 C18 . 1.393(5) ?
C17 H17 . 0.9300 ?
C18 C19 . 1.379(7) ?
C18 H18 . 0.9300 ?
C19 C20 . 1.345(6) ?
C19 H19 . 0.9300 ?
C20 C21 . 1.382(5) ?
C20 H20 . 0.9300 ?
C21 H21 . 0.9300 ?
C22 C23 . 1.507(4) ?
C22 C30 . 1.515(4) ?
C22 H22 . 0.9800 ?
C23 C24 . 1.491(3) ?
C24 C25 . 1.394(4) ?
C24 C29 . 1.396(4) ?
C25 C26 . 1.385(4) ?
C26 C27 . 1.377(5) ?
C26 H26 . 0.9300 ?
C27 C28 . 1.365(5) ?
C27 H27 . 0.9300 ?
C28 C29 . 1.384(4) ?
C28 H28 . 0.9300 ?
C30 C35 . 1.378(4) ?
C30 C31 . 1.388(4) ?
C31 C32 . 1.381(4) ?
C31 H31 . 0.9300 ?
C32 C33 . 1.362(5) ?
C32 H32 . 0.9300 ?
C33 C34 . 1.371(5) ?
C33 H33 . 0.9300 ?
C34 C35 . 1.393(4) ?
C34 H34 . 0.9300 ?
C35 H35 . 0.9300 ?

loop_
_geom_torsion_atom_site_label_1
_geom_torsion_atom_site_label_2
_geom_torsion_atom_site_label_3
_geom_torsion_atom_site_label_4
_geom_torsion
C9 N1 O2 C2 15.0(3)
C23 N2 O3 C7 -4.7(3)
N1 O2 C2 C3 -148.9(2)
N1 O2 C2 C1 90.2(2)
N1 O2 C2 C8 -24.4(2)
O1 C1 C2 O2 -15.2(3)
C7 C1 C2 O2 162.6(2)
O1 C1 C2 C3 -132.9(3)
C7 C1 C2 C3 44.9(3)
O1 C1 C2 C8 95.5(3)
C7 C1 C2 C8 -86.7(3)
O2 C2 C3 C4 -79.4(3)
C1 C2 C3 C4 36.9(3)
C8 C2 C3 C4 164.5(2)
C2 C3 C4 C5 -87.0(3)
C3 C4 C5 C6 72.8(3)
C4 C5 C6 C7 -54.1(4)
N2 O3 C7 C6 -113.2(2)
N2 O3 C7 C1 127.3(2)
N2 O3 C7 C22 9.4(3)
C5 C6 C7 O3 -53.7(3)
C5 C6 C7 C1 65.9(3)
C5 C6 C7 C22 -170.2(2)
O1 C1 C7 O3 -150.4(2)
C2 C1 C7 O3 31.8(3)
O1 C1 C7 C6 89.9(3)
C2 C1 C7 C6 -87.9(3)
O1 C1 C7 C22 -36.3(3)
C2 C1 C7 C22 145.9(2)
O2 C2 C8 C9 23.0(2)
C3 C2 C8 C9 141.4(2)
C1 C2 C8 C9 -89.2(2)
O2 C2 C8 C16 -96.3(2)
C3 C2 C8 C16 22.1(3)
C1 C2 C8 C16 151.5(2)
O2 N1 C9 C10 177.5(2)
O2 N1 C9 C8 1.8(3)
C16 C8 C9 N1 106.8(3)
C2 C8 C9 N1 -16.1(3)
C16 C8 C9 C10 -68.7(3)
C2 C8 C9 C10 168.4(2)
N1 C9 C10 C11 124.0(3)
C8 C9 C10 C11 -60.8(4)
N1 C9 C10 C15 -56.7(4)
C8 C9 C10 C15 118.5(3)
C15 C10 C11 C12 0.1(4)
C9 C10 C11 C12 179.4(3)
C15 C10 C11 Cl1 178.0(2)
C9 C10 C11 Cl1 -2.7(4)
C10 C11 C12 C13 -1.4(5)
Cl1 C11 C12 C13 -179.3(2)
C11 C12 C13 C14 1.6(5)
C12 C13 C14 C15 -0.7(5)
C13 C14 C15 C10 -0.6(5)
C13 C14 C15 Cl2 179.2(2)
C11 C10 C15 C14 0.9(4)
C9 C10 C15 C14 -178.4(3)
C11 C10 C15 Cl2 -179.0(2)
C9 C10 C15 Cl2 1.7(4)
C9 C8 C16 C21 134.6(3)
C2 C8 C16 C21 -113.5(3)
C9 C8 C16 C17 -45.6(4)
C2 C8 C16 C17 66.3(3)
C21 C16 C17 C18 -1.5(5)
C8 C16 C17 C18 178.6(3)
C16 C17 C18 C19 1.2(6)
C17 C18 C19 C20 -0.8(7)
C18 C19 C20 C21 0.8(7)
C19 C20 C21 C16 -1.1(6)
C17 C16 C21 C20 1.5(5)
C8 C16 C21 C20 -178.7(3)
O3 C7 C22 C23 -9.8(2)
C6 C7 C22 C23 109.7(2)
C1 C7 C22 C23 -127.0(2)
O3 C7 C22 C30 -135.8(2)
C6 C7 C22 C30 -16.2(3)
C1 C7 C22 C30 107.0(3)
O3 N2 C23 C24 176.4(2)
O3 N2 C23 C22 -2.6(3)
C30 C22 C23 N2 135.4(3)
C7 C22 C23 N2 8.1(3)
C30 C22 C23 C24 -43.6(4)
C7 C22 C23 C24 -170.9(3)
N2 C23 C24 C25 126.7(3)
C22 C23 C24 C25 -54.3(4)
N2 C23 C24 C29 -53.7(4)
C22 C23 C24 C29 125.3(3)
C29 C24 C25 C26 3.2(5)
C23 C24 C25 C26 -177.2(3)
C29 C24 C25 Cl3 -177.4(2)
C23 C24 C25 Cl3 2.2(4)
C24 C25 C26 C27 -2.0(5)
Cl3 C25 C26 C27 178.7(3)
C25 C26 C27 C28 -0.5(6)
C26 C27 C28 C29 1.5(6)
C27 C28 C29 C24 -0.1(6)
C27 C28 C29 Cl4 -177.4(3)
C25 C24 C29 C28 -2.2(5)
C23 C24 C29 C28 178.2(3)
C25 C24 C29 Cl4 175.0(2)
C23 C24 C29 Cl4 -4.6(4)
C23 C22 C30 C35 -34.8(4)
C7 C22 C30 C35 83.1(3)
C23 C22 C30 C31 146.3(2)
C7 C22 C30 C31 -95.8(3)
C35 C30 C31 C32 -0.3(4)
C22 C30 C31 C32 178.7(3)
C30 C31 C32 C33 0.6(5)
C31 C32 C33 C34 -0.3(5)
C32 C33 C34 C35 -0.3(5)
C31 C30 C35 C34 -0.4(4)
C22 C30 C35 C34 -179.2(3)
C33 C34 C35 C30 0.6(5)
